data_4104027
loop_
_publ_author_name
'Pascal Ouli\'e'
'Noel Nebra'
'Nathalie Saffon'
'Laurent Maron'
'Blanca Martin-Vaca'
'Didier Bourissou'

_publ_section_title
;
 2-Indenylidene Pincer Complexes of Zirconium and Palladium
;
_journal_name_full 'Journal of the American Chemical Society'
_journal_page_first 3493
_journal_page_last 3498
_journal_paper_doi 10.1021/ja809892a
_journal_volume 131
_journal_year 2009
_chemical_formula_sum 'C55 H58 N4 P2 Zr'
_chemical_formula_weight 928.21
_chemical_name_systematic
;
 ?
;
_space_group_IT_number 14
_symmetry_cell_setting monoclinic
_symmetry_space_group_name_Hall '-P 2yn'
_symmetry_space_group_name_H-M 'P 1 21/n 1'
_atom_sites_solution_hydrogens geom
_atom_sites_solution_primary direct
_atom_sites_solution_secondary difmap
_audit_creation_method SHELXL-97
_cell_angle_alpha 90.00
_cell_angle_beta 110.034(2)
_cell_angle_gamma 90.00
_cell_formula_units_Z 4
_cell_length_a 12.8825(14)
_cell_length_b 23.109(2)
_cell_length_c 17.1419(18)
_cell_measurement_reflns_used 1432
_cell_measurement_temperature 173(2)
_cell_measurement_theta_max 17.31
_cell_measurement_theta_min 2.43
_cell_volume 4794.4(8)
_computing_cell_refinement 'Bruker SMART'
_computing_data_collection 'Bruker SMART'
_computing_data_reduction 'Bruker SAINT'
_computing_molecular_graphics 'Bruker SHELXTL'
_computing_publication_material 'Bruker SHELXTL'
_computing_structure_refinement 'SHELXL-97 (Sheldrick, 1997)'
_computing_structure_solution 'SHELXS-97 (Sheldrick, 1990)'
_diffrn_ambient_temperature 173(2)
_diffrn_measured_fraction_theta_full 0.987
_diffrn_measured_fraction_theta_max 0.987
_diffrn_measurement_device_type 'CCD area detector'
_diffrn_measurement_method 'phi and omega scans'
_diffrn_radiation_monochromator graphite
_diffrn_radiation_source 'fine-focus sealed tube'
_diffrn_radiation_type MoK\a
_diffrn_radiation_wavelength 0.71073
_diffrn_reflns_av_R_equivalents 0.1628
_diffrn_reflns_av_sigmaI/netI 0.1743
_diffrn_reflns_limit_h_max 13
_diffrn_reflns_limit_h_min -13
_diffrn_reflns_limit_k_max 24
_diffrn_reflns_limit_k_min -24
_diffrn_reflns_limit_l_max 18
_diffrn_reflns_limit_l_min -18
_diffrn_reflns_number 26697
_diffrn_reflns_theta_full 22.46
_diffrn_reflns_theta_max 22.46
_diffrn_reflns_theta_min 5.11
_exptl_absorpt_coefficient_mu 0.337
_exptl_absorpt_correction_type none
_exptl_crystal_colour colorless
_exptl_crystal_density_diffrn 1.286
_exptl_crystal_density_meas 0
_exptl_crystal_density_method 'not measured'
_exptl_crystal_description plate
_exptl_crystal_F_000 1944
_exptl_crystal_size_max 0.10
_exptl_crystal_size_mid 0.10
_exptl_crystal_size_min 0.02
_refine_diff_density_max 0.463
_refine_diff_density_min -0.310
_refine_diff_density_rms 0.066
_refine_ls_extinction_method none
_refine_ls_goodness_of_fit_ref 0.753
_refine_ls_hydrogen_treatment mixed
_refine_ls_matrix_type full
_refine_ls_number_parameters 569
_refine_ls_number_reflns 6171
_refine_ls_number_restraints 0
_refine_ls_restrained_S_all 0.753
_refine_ls_R_factor_all 0.1062
_refine_ls_R_factor_gt 0.0452
_refine_ls_shift/su_max 0.001
_refine_ls_shift/su_mean 0.000
_refine_ls_structure_factor_coef Fsqd
_refine_ls_weighting_details 'calc w=1/[\s^2^(Fo^2^)+(0.0000P)^2^+0.0000P] where P=(Fo^2^+2Fc^2^)/3'
_refine_ls_weighting_scheme calc
_refine_ls_wR_factor_gt 0.0710
_refine_ls_wR_factor_ref 0.0858
_reflns_number_gt 3334
_reflns_number_total 6171
_reflns_threshold_expression >2sigma(I)
_cod_data_source_file ja809892a_si_003.cif
_cod_data_source_block pascal8m
_cod_original_cell_volume 4794.3(9)
_cod_database_code 4104027

loop_
_symmetry_equiv_pos_as_xyz
'x, y, z'
'-x+1/2, y+1/2, -z+1/2'
'-x, -y, -z'
'x-1/2, -y-1/2, z-1/2'

loop_
_atom_site_label
_atom_site_type_symbol
_atom_site_fract_x
_atom_site_fract_y
_atom_site_fract_z
_atom_site_U_iso_or_equiv
_atom_site_adp_type
_atom_site_occupancy
_atom_site_symmetry_multiplicity
_atom_site_calc_flag
_atom_site_refinement_flags
Zr1 Zr 0.84262(4) 0.08445(2) 0.20061(3) 0.02164(16) Uani 1 1 d .
P1 P 1.09648(11) 0.14713(6) 0.26180(9) 0.0207(4) Uani 1 1 d .
P2 P 0.67919(11) 0.19628(6) 0.20971(8) 0.0191(4) Uani 1 1 d .
N1 N 1.0295(3) 0.08538(17) 0.2497(2) 0.0180(10) Uani 1 1 d .
N2 N 0.6907(3) 0.12593(16) 0.2176(2) 0.0167(10) Uani 1 1 d .
C1 C 0.8895(4) 0.1748(2) 0.2420(3) 0.0172(13) Uani 1 1 d .
C2 C 0.8131(4) 0.2209(2) 0.2304(3) 0.0159(13) Uani 1 1 d .
C3 C 0.8713(4) 0.2753(2) 0.2320(3) 0.0195(13) Uani 1 1 d .
C4 C 0.8403(4) 0.3334(2) 0.2256(3) 0.0240(14) Uani 1 1 d .
H4 H 0.7650 0.3437 0.2137 0.029 Uiso 1 1 calc R
C5 C 0.9194(4) 0.3756(2) 0.2368(3) 0.0280(14) Uani 1 1 d .
H5 H 0.8977 0.4151 0.2310 0.034 Uiso 1 1 calc R
C6 C 1.0314(4) 0.3615(2) 0.2566(3) 0.0298(15) Uani 1 1 d .
H6 H 1.0844 0.3916 0.2659 0.036 Uiso 1 1 calc R
C7 C 1.0657(4) 0.3050(2) 0.2629(3) 0.0233(13) Uani 1 1 d .
H7 H 1.1416 0.2958 0.2761 0.028 Uiso 1 1 calc R
C8 C 0.9861(4) 0.2608(2) 0.2495(3) 0.0195(13) Uani 1 1 d .
C9 C 0.9944(4) 0.1983(2) 0.2539(3) 0.0196(13) Uani 1 1 d .
C10 C 1.1601(4) 0.1591(2) 0.1836(3) 0.0216(13) Uani 1 1 d .
C11 C 1.1351(5) 0.2076(2) 0.1332(4) 0.0350(16) Uani 1 1 d .
H11 H 1.0820 0.2345 0.1382 0.042 Uiso 1 1 calc R
C12 C 1.1866(6) 0.2173(3) 0.0756(4) 0.0454(18) Uani 1 1 d .
H12 H 1.1689 0.2507 0.0413 0.054 Uiso 1 1 calc R
C13 C 1.2631(5) 0.1785(3) 0.0683(4) 0.0512(19) Uani 1 1 d .
H13 H 1.3009 0.1863 0.0306 0.061 Uiso 1 1 calc R
C14 C 1.2859(5) 0.1289(3) 0.1139(4) 0.0494(19) Uani 1 1 d .
H14 H 1.3354 0.1013 0.1052 0.059 Uiso 1 1 calc R
C15 C 1.2370(4) 0.1189(3) 0.1731(4) 0.0398(17) Uani 1 1 d .
H15 H 1.2550 0.0851 0.2065 0.048 Uiso 1 1 calc R
C16 C 1.2094(4) 0.1550(2) 0.3597(3) 0.0209(13) Uani 1 1 d .
C17 C 1.1955(4) 0.1930(2) 0.4174(4) 0.0340(16) Uani 1 1 d .
H17 H 1.1289 0.2145 0.4037 0.041 Uiso 1 1 calc R
C18 C 1.2762(5) 0.2007(3) 0.4950(4) 0.0410(17) Uani 1 1 d .
H18 H 1.2646 0.2272 0.5336 0.049 Uiso 1 1 calc R
C19 C 1.3723(5) 0.1698(2) 0.5153(4) 0.0368(16) Uani 1 1 d .
H19 H 1.4276 0.1739 0.5685 0.044 Uiso 1 1 calc R
C20 C 1.3879(4) 0.1329(3) 0.4581(4) 0.0392(16) Uani 1 1 d .
H20 H 1.4549 0.1116 0.4721 0.047 Uiso 1 1 calc R
C21 C 1.3088(4) 0.1257(2) 0.3803(3) 0.0313(15) Uani 1 1 d .
H21 H 1.3227 0.1006 0.3411 0.038 Uiso 1 1 calc R
C22 C 1.0849(4) 0.0312(2) 0.2747(3) 0.0220(14) Uani 1 1 d .
C23 C 1.1148(4) 0.0133(2) 0.3584(3) 0.0245(14) Uani 1 1 d .
C24 C 1.1598(4) -0.0422(2) 0.3794(4) 0.0335(16) Uani 1 1 d .
H24 H 1.1804 -0.0544 0.4356 0.040 Uiso 1 1 calc R
C25 C 1.1756(4) -0.0798(2) 0.3220(4) 0.0321(15) Uani 1 1 d .
C26 C 1.1425(4) -0.0623(2) 0.2406(4) 0.0323(15) Uani 1 1 d .
H26 H 1.1514 -0.0882 0.2003 0.039 Uiso 1 1 calc R
C27 C 1.0962(4) -0.0079(2) 0.2148(3) 0.0238(14) Uani 1 1 d .
C28 C 1.0559(5) 0.0069(2) 0.1233(3) 0.0426(17) Uani 1 1 d .
H28A H 1.0836 -0.0219 0.0933 0.064 Uiso 1 1 calc R
H28B H 1.0832 0.0453 0.1155 0.064 Uiso 1 1 calc R
H28C H 0.9750 0.0069 0.1017 0.064 Uiso 1 1 calc R
C29 C 1.2256(5) -0.1392(2) 0.3480(4) 0.056(2) Uani 1 1 d .
H29A H 1.2058 -0.1647 0.2993 0.085 Uiso 1 1 calc R
H29B H 1.1971 -0.1555 0.3894 0.085 Uiso 1 1 calc R
H29C H 1.3062 -0.1359 0.3719 0.085 Uiso 1 1 calc R
C30 C 1.0979(4) 0.0503(2) 0.4250(3) 0.0366(16) Uani 1 1 d .
H30A H 1.0765 0.0257 0.4636 0.055 Uiso 1 1 calc R
H30B H 1.0393 0.0785 0.3996 0.055 Uiso 1 1 calc R
H30C H 1.1667 0.0706 0.4551 0.055 Uiso 1 1 calc R
C31 C 0.5895(4) 0.2183(2) 0.1068(3) 0.0188(13) Uani 1 1 d .
C32 C 0.5376(4) 0.2719(2) 0.0954(3) 0.0308(15) Uani 1 1 d .
H32 H 0.5465 0.2966 0.1416 0.037 Uiso 1 1 calc R
C33 C 0.4730(4) 0.2891(3) 0.0168(4) 0.0354(15) Uani 1 1 d .
H33 H 0.4389 0.3261 0.0090 0.042 Uiso 1 1 calc R
C34 C 0.4573(4) 0.2534(3) -0.0504(3) 0.0323(15) Uani 1 1 d .
H34 H 0.4112 0.2654 -0.1041 0.039 Uiso 1 1 calc R
C35 C 0.5085(4) 0.2000(3) -0.0400(3) 0.0331(15) Uani 1 1 d .
H35 H 0.4970 0.1749 -0.0860 0.040 Uiso 1 1 calc R
C36 C 0.5766(4) 0.1836(2) 0.0383(3) 0.0267(14) Uani 1 1 d .
H36 H 0.6153 0.1479 0.0452 0.032 Uiso 1 1 calc R
C37 C 0.6097(4) 0.2300(2) 0.2725(3) 0.0204(13) Uani 1 1 d .
C38 C 0.5042(4) 0.2126(2) 0.2672(4) 0.0326(15) Uani 1 1 d .
H38 H 0.4708 0.1806 0.2331 0.039 Uiso 1 1 calc R
C39 C 0.4474(5) 0.2411(3) 0.3105(4) 0.0433(18) Uani 1 1 d .
H39 H 0.3765 0.2277 0.3077 0.052 Uiso 1 1 calc R
C40 C 0.4924(5) 0.2888(3) 0.3578(4) 0.0436(17) Uani 1 1 d .
H40 H 0.4523 0.3088 0.3867 0.052 Uiso 1 1 calc R
C41 C 0.5973(5) 0.3077(2) 0.3632(3) 0.0344(15) Uani 1 1 d .
H41 H 0.6283 0.3409 0.3954 0.041 Uiso 1 1 calc R
C42 C 0.6562(4) 0.2786(2) 0.3223(3) 0.0264(14) Uani 1 1 d .
H42 H 0.7284 0.2912 0.3274 0.032 Uiso 1 1 calc R
C43 C 0.6263(4) 0.0929(2) 0.2557(3) 0.0190(13) Uani 1 1 d .
C44 C 0.6485(4) 0.0951(2) 0.3407(3) 0.0203(13) Uani 1 1 d .
C45 C 0.5873(4) 0.0606(2) 0.3765(3) 0.0270(14) Uani 1 1 d .
H45 H 0.6036 0.0624 0.4348 0.032 Uiso 1 1 calc R
C46 C 0.5039(4) 0.0240(2) 0.3298(4) 0.0243(14) Uani 1 1 d .
C47 C 0.4857(4) 0.0218(2) 0.2460(4) 0.0228(14) Uani 1 1 d .
H47 H 0.4292 -0.0030 0.2125 0.027 Uiso 1 1 calc R
C48 C 0.5457(4) 0.0541(2) 0.2078(3) 0.0214(13) Uani 1 1 d .
C49 C 0.5278(4) 0.0448(2) 0.1164(3) 0.0332(15) Uani 1 1 d .
H49A H 0.5105 0.0819 0.0870 0.050 Uiso 1 1 calc R
H49B H 0.4662 0.0179 0.0926 0.050 Uiso 1 1 calc R
H49C H 0.5950 0.0287 0.1104 0.050 Uiso 1 1 calc R
C50 C 0.4398(4) -0.0132(2) 0.3696(4) 0.0394(17) Uani 1 1 d .
H50A H 0.3616 -0.0135 0.3345 0.059 Uiso 1 1 calc R
H50B H 0.4472 0.0025 0.4244 0.059 Uiso 1 1 calc R
H50C H 0.4688 -0.0528 0.3758 0.059 Uiso 1 1 calc R
C51 C 0.7408(4) 0.1312(2) 0.3984(3) 0.0299(15) Uani 1 1 d .
H51A H 0.7970 0.1382 0.3728 0.045 Uiso 1 1 calc R
H51B H 0.7743 0.1105 0.4510 0.045 Uiso 1 1 calc R
H51C H 0.7111 0.1683 0.4090 0.045 Uiso 1 1 calc R
N3 N 0.8039(3) 0.0819(2) 0.0751(3) 0.0336(12) Uani 1 1 d .
C52 C 0.8441(5) 0.1285(3) 0.0364(3) 0.0433(17) Uani 1 1 d .
H52A H 0.8932 0.1127 0.0089 0.065 Uiso 1 1 calc R
H52B H 0.8849 0.1565 0.0789 0.065 Uiso 1 1 calc R
H52C H 0.7814 0.1479 -0.0048 0.065 Uiso 1 1 calc R
C53 C 0.7423(5) 0.0411(3) 0.0103(4) 0.054(2) Uani 1 1 d .
H53A H 0.6755 0.0600 -0.0268 0.081 Uiso 1 1 calc R
H53B H 0.7215 0.0072 0.0361 0.081 Uiso 1 1 calc R
H53C H 0.7886 0.0288 -0.0216 0.081 Uiso 1 1 calc R
N4 N 0.8297(3) 0.00968(18) 0.2573(3) 0.0291(12) Uani 1 1 d .
C54 C 0.8244(5) -0.0420(2) 0.2067(4) 0.0507(19) Uani 1 1 d .
H54A H 0.8885 -0.0667 0.2339 0.076 Uiso 1 1 calc R
H54B H 0.8249 -0.0305 0.1518 0.076 Uiso 1 1 calc R
H54C H 0.7564 -0.0634 0.2006 0.076 Uiso 1 1 calc R
C55 C 0.8340(5) -0.0074(2) 0.3406(4) 0.0436(17) Uani 1 1 d .
H55A H 0.7640 -0.0257 0.3373 0.065 Uiso 1 1 calc R
H55B H 0.8462 0.0269 0.3762 0.065 Uiso 1 1 calc R
H55C H 0.8947 -0.0349 0.3641 0.065 Uiso 1 1 calc R

loop_
_atom_site_aniso_label
_atom_site_aniso_U_11
_atom_site_aniso_U_22
_atom_site_aniso_U_33
_atom_site_aniso_U_23
_atom_site_aniso_U_13
_atom_site_aniso_U_12
Zr1 0.0184(3) 0.0161(3) 0.0290(3) -0.0030(3) 0.0063(2) -0.0026(3)
P1 0.0169(8) 0.0185(9) 0.0257(9) 0.0010(7) 0.0059(7) 0.0003(7)
P2 0.0151(8) 0.0191(9) 0.0199(8) 0.0009(7) 0.0018(7) 0.0014(7)
N1 0.015(2) 0.005(2) 0.030(3) 0.000(2) 0.004(2) 0.002(2)
N2 0.017(2) 0.006(2) 0.025(3) 0.003(2) 0.004(2) -0.001(2)
C1 0.016(3) 0.009(3) 0.022(3) 0.000(2) 0.002(3) -0.001(3)
C2 0.011(3) 0.017(3) 0.016(3) 0.003(2) 0.000(2) 0.001(3)
C3 0.016(3) 0.020(3) 0.022(3) 0.002(3) 0.006(3) 0.000(3)
C4 0.018(3) 0.015(3) 0.036(4) 0.006(3) 0.005(3) 0.006(3)
C5 0.026(3) 0.016(3) 0.042(4) 0.007(3) 0.011(3) 0.001(3)
C6 0.034(4) 0.017(4) 0.039(4) -0.002(3) 0.014(3) -0.011(3)
C7 0.017(3) 0.020(4) 0.030(3) 0.001(3) 0.005(3) -0.005(3)
C8 0.023(3) 0.020(4) 0.017(3) 0.001(3) 0.009(3) 0.000(3)
C9 0.018(3) 0.017(3) 0.020(3) 0.003(3) 0.002(3) 0.004(3)
C10 0.011(3) 0.030(4) 0.019(3) 0.000(3) 0.001(3) -0.001(3)
C11 0.048(4) 0.029(4) 0.033(4) -0.004(3) 0.021(3) 0.000(3)
C12 0.073(5) 0.036(4) 0.029(4) 0.002(3) 0.020(4) -0.013(4)
C13 0.034(4) 0.090(6) 0.033(4) -0.002(4) 0.015(4) -0.017(4)
C14 0.027(4) 0.086(6) 0.036(4) 0.009(4) 0.011(3) 0.020(4)
C15 0.032(4) 0.056(5) 0.031(4) 0.010(3) 0.010(3) 0.016(3)
C16 0.020(3) 0.013(3) 0.029(3) 0.000(3) 0.009(3) 0.000(3)
C17 0.026(4) 0.032(4) 0.039(4) 0.001(3) 0.004(3) 0.008(3)
C18 0.041(4) 0.041(4) 0.034(4) -0.014(3) 0.003(3) 0.010(3)
C19 0.033(4) 0.040(4) 0.028(4) -0.002(3) 0.000(3) 0.005(3)
C20 0.025(4) 0.056(5) 0.031(4) 0.001(3) 0.003(3) 0.015(3)
C21 0.032(4) 0.033(4) 0.029(4) -0.005(3) 0.010(3) 0.012(3)
C22 0.011(3) 0.023(4) 0.034(4) 0.001(3) 0.009(3) -0.003(3)
C23 0.024(3) 0.020(4) 0.032(4) 0.005(3) 0.012(3) 0.004(3)
C24 0.026(4) 0.025(4) 0.050(4) 0.008(3) 0.015(3) 0.001(3)
C25 0.023(3) 0.016(3) 0.057(5) 0.009(4) 0.012(3) 0.006(3)
C26 0.033(4) 0.015(4) 0.049(4) -0.004(3) 0.014(3) 0.009(3)
C27 0.018(3) 0.026(4) 0.026(3) -0.008(3) 0.005(3) -0.004(3)
C28 0.050(4) 0.031(4) 0.046(4) -0.012(3) 0.015(4) 0.001(3)
C29 0.057(4) 0.027(4) 0.089(6) 0.012(4) 0.029(4) 0.009(3)
C30 0.041(4) 0.036(4) 0.032(4) 0.006(3) 0.012(3) 0.004(3)
C31 0.015(3) 0.026(4) 0.016(3) 0.000(3) 0.006(3) 0.002(3)
C32 0.031(3) 0.034(4) 0.021(3) 0.001(3) 0.001(3) 0.007(3)
C33 0.034(4) 0.034(4) 0.035(4) 0.006(3) 0.007(3) 0.015(3)
C34 0.025(3) 0.042(4) 0.021(4) 0.009(3) -0.003(3) 0.007(3)
C35 0.033(3) 0.047(4) 0.017(3) -0.003(3) 0.005(3) -0.005(3)
C36 0.027(3) 0.026(4) 0.023(4) 0.005(3) 0.003(3) 0.006(3)
C37 0.017(3) 0.021(3) 0.025(3) 0.005(3) 0.010(3) 0.001(3)
C38 0.027(4) 0.027(4) 0.045(4) -0.005(3) 0.013(3) 0.003(3)
C39 0.029(4) 0.046(5) 0.064(5) 0.001(4) 0.027(4) 0.002(4)
C40 0.053(5) 0.041(5) 0.048(4) 0.005(4) 0.032(4) 0.026(4)
C41 0.044(4) 0.030(4) 0.031(4) -0.008(3) 0.015(3) 0.003(3)
C42 0.028(3) 0.020(3) 0.026(4) -0.003(3) 0.003(3) -0.006(3)
C43 0.014(3) 0.017(3) 0.024(3) -0.003(3) 0.004(3) 0.003(3)
C44 0.015(3) 0.020(3) 0.023(3) 0.003(3) 0.003(3) -0.002(3)
C45 0.034(3) 0.022(3) 0.027(3) 0.005(3) 0.013(3) 0.005(3)
C46 0.025(3) 0.022(4) 0.033(4) 0.002(3) 0.017(3) 0.003(3)
C47 0.017(3) 0.011(3) 0.038(4) -0.005(3) 0.006(3) 0.001(3)
C48 0.021(3) 0.020(3) 0.022(3) 0.002(3) 0.006(3) 0.004(3)
C49 0.026(3) 0.034(4) 0.040(4) -0.004(3) 0.011(3) -0.006(3)
C50 0.042(4) 0.032(4) 0.054(4) -0.001(3) 0.028(4) -0.006(3)
C51 0.029(3) 0.030(4) 0.026(3) 0.001(3) 0.002(3) -0.008(3)
N3 0.037(3) 0.033(3) 0.030(3) -0.011(3) 0.012(2) -0.009(3)
C52 0.044(4) 0.053(4) 0.028(4) -0.004(3) 0.006(3) -0.004(3)
C53 0.042(4) 0.075(5) 0.050(4) -0.038(4) 0.021(4) -0.021(4)
N4 0.028(3) 0.017(3) 0.046(3) 0.005(3) 0.018(3) 0.004(2)
C54 0.062(5) 0.029(4) 0.076(5) 0.007(4) 0.042(4) 0.007(4)
C55 0.036(4) 0.031(4) 0.062(5) 0.003(3) 0.013(4) 0.004(3)

loop_
_atom_type_symbol
_atom_type_description
_atom_type_scat_dispersion_real
_atom_type_scat_dispersion_imag
_atom_type_scat_source
C C 0.0033 0.0016 'International Tables Vol C Tables 4.2.6.8 and 6.1.1.4'
H H 0.0000 0.0000 'International Tables Vol C Tables 4.2.6.8 and 6.1.1.4'
N N 0.0061 0.0033 'International Tables Vol C Tables 4.2.6.8 and 6.1.1.4'
P P 0.1023 0.0942 'International Tables Vol C Tables 4.2.6.8 and 6.1.1.4'
Zr Zr -2.9673 0.5597 'International Tables Vol C Tables 4.2.6.8 and 6.1.1.4'

loop_
_geom_angle_atom_site_label_1
_geom_angle_atom_site_label_2
_geom_angle_atom_site_label_3
_geom_angle
N4 Zr1 N3 116.98(19)
N4 Zr1 C1 135.21(19)
N3 Zr1 C1 107.81(18)
N4 Zr1 N1 94.69(16)
N3 Zr1 N1 103.75(15)
C1 Zr1 N1 74.56(16)
N4 Zr1 N2 94.73(15)
N3 Zr1 N2 103.65(15)
C1 Zr1 N2 73.52(16)
N1 Zr1 N2 142.87(14)
N1 P1 C9 103.3(2)
N1 P1 C16 115.0(2)
C9 P1 C16 110.4(2)
N1 P1 C10 113.0(2)
C9 P1 C10 111.0(2)
C16 P1 C10 104.2(2)
N2 P2 C2 104.7(2)
N2 P2 C37 115.5(2)
C2 P2 C37 113.6(2)
N2 P2 C31 111.6(2)
C2 P2 C31 111.3(2)
C37 P2 C31 100.3(2)
C22 N1 P1 122.3(3)
C22 N1 Zr1 117.4(3)
P1 N1 Zr1 120.1(2)
C43 N2 P2 121.1(3)
C43 N2 Zr1 119.2(3)
P2 N2 Zr1 117.6(2)
C9 C1 C2 108.5(4)
C9 C1 Zr1 123.6(3)
C2 C1 Zr1 124.2(3)
C1 C2 C3 108.5(4)
C1 C2 P2 112.1(4)
C3 C2 P2 139.1(4)
C4 C3 C8 119.0(5)
C4 C3 C2 134.1(5)
C8 C3 C2 106.7(4)
C5 C4 C3 119.5(5)
C4 C5 C6 121.4(5)
C7 C6 C5 121.1(5)
C6 C7 C8 118.7(5)
C7 C8 C3 120.2(5)
C7 C8 C9 132.7(5)
C3 C8 C9 107.0(4)
C1 C9 C8 109.2(4)
C1 C9 P1 114.3(4)
C8 C9 P1 136.3(4)
C11 C10 C15 118.4(5)
C11 C10 P1 121.2(4)
C15 C10 P1 120.5(4)
C12 C11 C10 120.7(5)
C13 C12 C11 119.7(6)
C14 C13 C12 121.3(6)
C13 C14 C15 119.9(6)
C14 C15 C10 119.9(6)
C17 C16 C21 117.7(5)
C17 C16 P1 117.9(4)
C21 C16 P1 124.4(4)
C16 C17 C18 122.0(5)
C19 C18 C17 119.4(5)
C20 C19 C18 119.1(5)
C19 C20 C21 121.8(5)
C20 C21 C16 119.9(5)
C27 C22 C23 119.4(5)
C27 C22 N1 120.5(5)
C23 C22 N1 119.6(5)
C24 C23 C22 118.2(5)
C24 C23 C30 118.7(5)
C22 C23 C30 123.1(5)
C25 C24 C23 122.9(6)
C26 C25 C24 117.9(5)
C26 C25 C29 121.2(5)
C24 C25 C29 120.9(5)
C25 C26 C27 122.6(5)
C26 C27 C22 119.0(5)
C26 C27 C28 119.3(5)
C22 C27 C28 121.7(5)
C36 C31 C32 119.0(5)
C36 C31 P2 120.9(4)
C32 C31 P2 120.0(4)
C33 C32 C31 119.7(5)
C34 C33 C32 120.8(5)
C33 C34 C35 120.1(5)
C34 C35 C36 119.2(5)
C35 C36 C31 121.1(5)
C38 C37 C42 118.1(5)
C38 C37 P2 120.8(4)
C42 C37 P2 120.7(4)
C39 C38 C37 121.0(5)
C40 C39 C38 120.5(6)
C39 C40 C41 119.7(6)
C42 C41 C40 120.4(5)
C41 C42 C37 120.3(5)
C44 C43 C48 118.9(5)
C44 C43 N2 120.9(4)
C48 C43 N2 120.0(4)
C43 C44 C45 119.6(5)
C43 C44 C51 122.8(5)
C45 C44 C51 117.5(5)
C46 C45 C44 122.4(5)
C47 C46 C45 116.5(5)
C47 C46 C50 121.9(5)
C45 C46 C50 121.6(5)
C46 C47 C48 123.3(5)
C47 C48 C43 119.2(5)
C47 C48 C49 119.8(5)
C43 C48 C49 120.9(5)
C52 N3 C53 108.4(4)
C52 N3 Zr1 117.8(3)
C53 N3 Zr1 133.8(4)
C54 N4 C55 109.7(4)
C54 N4 Zr1 114.1(4)
C55 N4 Zr1 136.0(4)

loop_
_geom_bond_atom_site_label_1
_geom_bond_atom_site_label_2
_geom_bond_distance
Zr1 N4 2.017(4)
Zr1 N3 2.036(4)
Zr1 C1 2.221(5)
Zr1 N1 2.262(3)
Zr1 N2 2.286(4)
P1 N1 1.644(4)
P1 C9 1.740(5)
P1 C16 1.814(5)
P1 C10 1.816(5)
P2 N2 1.634(4)
P2 C2 1.734(5)
P2 C37 1.797(5)
P2 C31 1.819(5)
N1 C22 1.432(6)
N2 C43 1.439(6)
C1 C9 1.405(6)
C1 C2 1.417(6)
C2 C3 1.458(6)
C3 C4 1.394(6)
C3 C8 1.445(6)
C4 C5 1.376(6)
C5 C6 1.402(6)
C6 C7 1.372(6)
C7 C8 1.407(6)
C8 C9 1.448(6)
C10 C11 1.384(7)
C10 C15 1.414(7)
C11 C12 1.383(7)
C12 C13 1.369(8)
C13 C14 1.361(8)
C14 C15 1.385(7)
C16 C17 1.378(7)
C16 C21 1.384(6)
C17 C18 1.391(7)
C18 C19 1.367(7)
C19 C20 1.364(7)
C20 C21 1.383(7)
C22 C27 1.413(6)
C22 C23 1.414(7)
C23 C24 1.402(7)
C23 C30 1.500(7)
C24 C25 1.379(7)
C25 C26 1.373(7)
C25 C29 1.518(7)
C26 C27 1.396(7)
C27 C28 1.513(7)
C31 C36 1.383(6)
C31 C32 1.390(6)
C32 C33 1.378(7)
C33 C34 1.376(7)
C34 C35 1.381(7)
C35 C36 1.381(7)
C37 C38 1.389(6)
C37 C42 1.413(6)
C38 C39 1.376(7)
C39 C40 1.373(8)
C40 C41 1.392(7)
C41 C42 1.373(6)
C43 C44 1.386(6)
C43 C48 1.403(6)
C44 C45 1.402(6)
C44 C51 1.511(6)
C45 C46 1.386(7)
C46 C47 1.375(7)
C46 C50 1.507(6)
C47 C48 1.389(6)
C48 C49 1.519(7)
N3 C52 1.451(6)
N3 C53 1.466(6)
N4 C54 1.464(6)
N4 C55 1.465(6)
